data_4114614
loop_
_publ_author_name
'Philippe Lain\'e'
'Fethi Bedioui'
'Philippe Ochsenbein'
'Val\'erie Marvaud'
'Michel Bonin'
'Edmond Amouyal'

_publ_section_title
;
 A New Class of Functionalized Terpyridyl Ligands as Building Blocks for
 Photosensitized Supramolecular Architectures. Synthesis, Structural, and
 Electronic Characterizations
;
_journal_name_full 'Journal of the American Chemical Society'
_journal_page_first 1364
_journal_page_last 1377
_journal_paper_doi 10.1021/ja011069p
_journal_volume 124
_journal_year 2002
_chemical_formula_moiety 'C88 H62 N8 Ru, 4(F6 P)'
_chemical_formula_sum 'C88 H62 F24 N8 P4 Ru'
_chemical_formula_weight 1912.41
_chemical_name_common P1A2/Ru
_chemical_name_systematic
;
 ?
;
_space_group_IT_number 61
_symmetry_cell_setting orthorhombic
_symmetry_space_group_name_Hall '-P 2bc 2ac'
_symmetry_space_group_name_H-M 'P c a b'
_atom_sites_solution_hydrogens geom
_atom_sites_solution_primary direct
_atom_sites_solution_secondary difmap
_audit_creation_method SHELXL
_cell_angle_alpha 90.00
_cell_angle_beta 90.00
_cell_angle_gamma 90.00
_cell_formula_units_Z 8
_cell_length_a 16.355(3)
_cell_length_b 16.690(3)
_cell_length_c 60.729(12)
_cell_measurement_reflns_used 5305
_cell_measurement_temperature 95(1)
_cell_measurement_theta_max 20.25
_cell_measurement_theta_min 1.45
_cell_volume 16577(5)
_computing_cell_refinement 'STOE IPDS'
_computing_data_collection 'STOE IPDS'
_computing_data_reduction 'STOE IPDS'
_computing_molecular_graphics 'Bruker SHELXTL'
_computing_publication_material 'Bruker SHELXTL'
_computing_structure_refinement 'SHELXL-93 (Sheldrick, 1993)'
_computing_structure_solution 'SHELXS-86 (Sheldrick, 1990)'
_diffrn_ambient_temperature 95(1)
_diffrn_measurement_device 'STOE IPDS'
_diffrn_measurement_method '/f scans'
_diffrn_radiation_monochromator graphite
_diffrn_radiation_source 'fine-focus sealed tube'
_diffrn_radiation_type MoK\a
_diffrn_radiation_wavelength 0.71073
_diffrn_reflns_av_R_equivalents 0.2628
_diffrn_reflns_av_sigmaI/netI 0.1255
_diffrn_reflns_limit_h_max 16
_diffrn_reflns_limit_h_min -16
_diffrn_reflns_limit_k_max 16
_diffrn_reflns_limit_k_min -16
_diffrn_reflns_limit_l_max 60
_diffrn_reflns_limit_l_min -60
_diffrn_reflns_number 64871
_diffrn_reflns_theta_max 20.96
_diffrn_reflns_theta_min 1.39
_diffrn_standards_number 0
_exptl_absorpt_coefficient_mu 0.373
_exptl_absorpt_correction_type none
_exptl_crystal_colour orange-red
_exptl_crystal_density_diffrn 1.533
_exptl_crystal_density_method none
_exptl_crystal_description needle
_exptl_crystal_F_000 7728
_exptl_crystal_size_max 0.3
_exptl_crystal_size_mid 0.09
_exptl_crystal_size_min 0.03
_refine_diff_density_max 3.439
_refine_diff_density_min -0.717
_refine_diff_density_rms 0.143
_refine_ls_extinction_method none
_refine_ls_goodness_of_fit_all 1.653
_refine_ls_goodness_of_fit_obs 2.003
_refine_ls_hydrogen_treatment riding
_refine_ls_matrix_type full
_refine_ls_number_parameters 1126
_refine_ls_number_reflns 7386
_refine_ls_number_restraints 5700
_refine_ls_restrained_S_all 1.428
_refine_ls_restrained_S_obs 1.365
_refine_ls_R_factor_all 0.2085
_refine_ls_R_factor_obs 0.1307
_refine_ls_shift/esd_max -0.001
_refine_ls_shift/esd_mean 0.000
_refine_ls_structure_factor_coef Fsqd
_refine_ls_weighting_details 'w=1/[\s^2^(Fo^2^)+(0.1000P)^2^+0.0000P] where P=(Fo^2^+2Fc^2^)/3'
_refine_ls_weighting_scheme calc
_refine_ls_wR_factor_all 0.3489
_refine_ls_wR_factor_obs 0.2765
_reflns_number_observed 4849
_reflns_number_total 8774
_reflns_observed_criterion >2sigma(I)
_cod_data_source_file ja011069p_3.cif
_cod_data_source_block P1A2/Ru
_cod_depositor_comments
;
The following automatic conversions were performed:

'_refine_ls_weighting_scheme' value 'calc
w=1/[\s^2^(Fo^2^)+(0.1000P)^2^+0.0000P] where P=(Fo^2^+2Fc^2^)/3' was
changed to 'calc'. New tag '_refine_ls_weighting_details' was
created. The value of the new tag was set to
'w=1/[\s^2^(Fo^2^)+(0.1000P)^2^+0.0000P] where P=(Fo^2^+2Fc^2^)/3'.

Automatic conversion script
Id: cif_fix_values 3143 2015-03-26 13:38:13Z robertas 
;
_cod_original_cell_volume 16577.4(57)
_cod_database_code 4114614

loop_
_symmetry_equiv_pos_as_xyz
'x, y, z'
'-x, -y+1/2, z+1/2'
'x+1/2, -y, -z+1/2'
'-x+1/2, y+1/2, -z'
'-x, -y, -z'
'x, y-1/2, -z-1/2'
'-x-1/2, y, z-1/2'
'x-1/2, -y-1/2, z'

loop_
_atom_site_aniso_label
_atom_site_aniso_U_11
_atom_site_aniso_U_22
_atom_site_aniso_U_33
_atom_site_aniso_U_23
_atom_site_aniso_U_13
_atom_site_aniso_U_12
Ru1 0.1041(9) 0.0335(5) 0.0404(6) 0.0003(4) 0.0021(7) 0.0020(6)
P1 0.110(3) 0.066(2) 0.070(2) -0.007(2) -0.001(2) -0.007(2)
P2 0.108(3) 0.089(3) 0.070(2) -0.006(2) 0.007(3) 0.010(3)
P3 0.122(4) 0.074(3) 0.114(4) 0.021(2) 0.000(3) 0.007(3)
P4 0.107(5) 0.251(8) 0.083(3) -0.002(4) -0.002(4) -0.035(4)
F11 0.128(6) 0.102(6) 0.122(7) 0.010(5) 0.035(5) -0.007(5)
F12 0.178(10) 0.073(4) 0.209(11) -0.032(5) 0.033(9) -0.001(5)
F13 0.118(6) 0.107(6) 0.118(7) -0.031(5) 0.019(5) -0.017(5)
F14 0.183(10) 0.213(9) 0.079(5) 0.034(6) -0.021(5) -0.093(9)
F15 0.150(9) 0.062(4) 0.240(11) -0.019(5) 0.021(8) 0.005(5)
F16 0.205(10) 0.192(9) 0.080(5) 0.010(6) -0.030(6) -0.033(9)
F21 0.185(10) 0.079(5) 0.178(9) -0.031(5) -0.001(8) 0.017(5)
F22 0.169(9) 0.097(5) 0.132(8) -0.002(5) -0.016(7) -0.049(6)
F23 0.103(5) 0.080(5) 0.143(8) 0.005(5) 0.017(5) 0.009(4)
F24 0.172(9) 0.131(7) 0.076(5) 0.007(4) -0.002(5) 0.035(7)
F25 0.198(10) 0.139(7) 0.091(5) 0.038(5) 0.014(6) 0.051(8)
F26 0.112(6) 0.191(9) 0.144(9) 0.038(8) 0.026(6) 0.033(6)
F31 0.215(12) 0.093(6) 0.145(8) 0.048(6) -0.029(7) 0.020(6)
F32 0.213(10) 0.106(6) 0.121(8) 0.024(5) -0.020(7) -0.046(7)
F33 0.156(8) 0.091(5) 0.123(7) 0.008(5) -0.028(6) 0.013(5)
F34 0.232(12) 0.092(6) 0.159(9) 0.037(6) -0.082(7) -0.005(6)
F35 0.205(10) 0.121(8) 0.142(9) -0.016(6) 0.053(8) -0.015(6)
F36 0.211(10) 0.094(7) 0.237(11) -0.006(6) 0.090(10) 0.012(6)
F41 0.147(9) 0.176(8) 0.127(8) 0.026(7) -0.009(7) -0.010(6)
F42 0.119(9) 0.271(13) 0.081(5) 0.002(6) 0.004(5) -0.024(7)
F43 0.147(8) 0.176(8) 0.117(8) 0.045(6) 0.009(6) -0.035(6)
F44 0.160(11) 0.383(18) 0.070(5) 0.002(7) 0.009(6) -0.071(10)
F45 0.185(11) 0.393(15) 0.116(9) 0.010(10) 0.031(9) -0.143(11)
F46 0.133(9) 0.425(17) 0.168(12) -0.078(13) 0.002(9) 0.049(9)
N101 0.101(8) 0.043(5) 0.043(4) -0.001(4) 0.001(4) -0.004(4)
C102 0.061(8) 0.056(7) 0.043(5) -0.003(5) 0.001(5) 0.009(5)
C103 0.107(11) 0.045(7) 0.049(5) -0.001(5) 0.006(6) 0.004(6)
C104 0.112(11) 0.041(6) 0.048(5) -0.005(5) -0.005(5) 0.009(6)
C105 0.106(11) 0.033(6) 0.055(5) -0.004(5) -0.002(6) 0.004(5)
C106 0.087(9) 0.036(6) 0.052(4) 0.001(5) -0.006(6) 0.007(5)
C107 0.109(10) 0.036(6) 0.047(5) 0.005(5) -0.006(5) 0.004(7)
C108 0.116(9) 0.052(7) 0.049(5) 0.009(6) -0.007(6) -0.007(8)
C109 0.125(10) 0.045(6) 0.061(6) -0.005(6) -0.009(6) -0.004(8)
C110 0.129(9) 0.043(6) 0.042(5) -0.012(5) -0.009(5) 0.020(8)
C111 0.128(9) 0.067(8) 0.049(6) 0.003(7) 0.001(6) 0.000(9)
C112 0.117(9) 0.066(8) 0.051(6) -0.002(7) -0.005(5) 0.008(8)
N113 0.163(11) 0.040(4) 0.045(4) -0.006(4) -0.013(6) 0.013(6)
C114 0.136(12) 0.046(5) 0.041(5) -0.009(4) -0.001(7) 0.009(6)
C115 0.134(12) 0.037(5) 0.043(5) -0.007(4) -0.012(8) -0.005(7)
C116 0.148(13) 0.044(6) 0.049(5) -0.010(4) -0.021(7) 0.004(7)
C117 0.171(15) 0.045(6) 0.048(5) -0.002(4) -0.004(9) 0.020(8)
C118 0.190(15) 0.051(5) 0.047(5) -0.010(4) -0.021(9) 0.025(7)
C119 0.075(9) 0.048(6) 0.053(5) 0.001(5) 0.001(6) 0.002(5)
N120 0.074(6) 0.043(5) 0.052(5) -0.004(4) 0.003(5) 0.004(4)
C121 0.103(11) 0.044(6) 0.049(7) 0.002(5) 0.006(6) 0.009(5)
C122 0.111(12) 0.044(7) 0.077(7) 0.001(6) -0.004(8) -0.007(6)
C123 0.102(12) 0.060(8) 0.071(7) 0.020(6) 0.004(8) -0.017(6)
C124 0.132(13) 0.056(8) 0.065(7) 0.006(6) 0.012(8) -0.021(7)
C125 0.095(10) 0.045(6) 0.059(5) -0.008(5) 0.004(7) -0.003(5)
N126 0.094(7) 0.030(4) 0.056(4) -0.002(4) 0.013(5) -0.002(4)
C127 0.130(13) 0.063(8) 0.058(6) 0.015(6) 0.009(7) -0.018(7)
C128 0.131(14) 0.073(9) 0.078(7) 0.013(7) 0.021(9) -0.028(8)
C129 0.156(15) 0.069(9) 0.088(8) 0.012(7) 0.011(10) -0.043(8)
C130 0.130(13) 0.060(8) 0.072(7) -0.004(6) 0.001(8) -0.028(7)
C131 0.197(13) 0.046(5) 0.042(7) -0.006(5) -0.007(9) 0.017(6)
C132 0.233(15) 0.048(7) 0.099(11) -0.006(8) 0.016(12) 0.001(8)
C133 0.244(17) 0.044(6) 0.092(11) -0.009(7) 0.052(13) 0.002(9)
C134 0.221(17) 0.050(7) 0.088(12) 0.004(8) -0.004(12) 0.017(8)
C135 0.191(14) 0.064(8) 0.099(12) -0.027(8) -0.011(12) 0.023(8)
C136 0.202(13) 0.062(7) 0.086(11) -0.028(8) -0.008(11) 0.026(8)
C137 0.138(11) 0.045(5) 0.043(6) -0.011(5) -0.004(7) 0.012(6)
C138 0.147(11) 0.072(8) 0.053(8) 0.009(6) 0.000(7) 0.022(7)
C139 0.177(14) 0.065(9) 0.084(10) 0.021(7) 0.006(10) 0.035(8)
C140 0.207(17) 0.050(8) 0.068(10) 0.003(7) 0.017(10) 0.023(8)
C141 0.195(14) 0.053(8) 0.074(10) -0.009(6) 0.020(10) -0.009(10)
C142 0.170(12) 0.070(8) 0.055(8) -0.003(6) -0.001(9) -0.012(8)
C143 0.110(11) 0.029(6) 0.048(5) 0.002(4) -0.003(5) 0.011(6)
C144 0.119(11) 0.047(7) 0.059(6) 0.007(6) 0.000(6) 0.021(7)
C145 0.157(13) 0.053(8) 0.066(7) 0.002(7) -0.022(8) 0.028(8)
C146 0.155(14) 0.053(8) 0.055(7) 0.000(6) 0.005(7) 0.000(8)
C147 0.139(13) 0.060(8) 0.058(6) -0.004(7) 0.023(8) 0.012(8)
C148 0.110(11) 0.043(7) 0.061(6) 0.009(5) 0.014(7) 0.012(6)
N201 0.106(8) 0.033(5) 0.043(4) 0.003(3) -0.002(4) 0.006(4)
C202 0.088(9) 0.042(6) 0.051(5) -0.002(5) -0.005(6) 0.007(5)
C203 0.079(9) 0.057(7) 0.045(5) 0.004(5) 0.001(6) 0.005(6)
C204 0.087(9) 0.040(6) 0.049(5) -0.001(5) -0.004(5) 0.001(6)
C205 0.090(9) 0.035(6) 0.050(5) 0.001(5) 0.000(6) -0.001(5)
C206 0.075(8) 0.034(6) 0.048(4) 0.000(5) 0.002(5) 0.000(5)
C207 0.089(8) 0.028(5) 0.052(5) -0.004(5) -0.005(5) 0.016(7)
C208 0.095(8) 0.060(7) 0.060(6) -0.011(7) -0.008(5) -0.009(7)
C209 0.101(8) 0.063(8) 0.058(6) -0.009(7) -0.005(6) -0.015(8)
C210 0.094(9) 0.033(5) 0.047(5) 0.002(5) -0.010(5) 0.006(6)
C211 0.097(8) 0.042(6) 0.049(5) -0.012(6) -0.001(5) 0.018(7)
C212 0.095(8) 0.043(6) 0.047(5) -0.008(5) -0.010(5) 0.015(7)
N213 0.098(9) 0.043(4) 0.051(4) 0.002(4) -0.004(5) 0.006(5)
C214 0.126(11) 0.047(5) 0.056(6) 0.000(4) -0.004(7) -0.004(6)
C215 0.130(13) 0.046(6) 0.057(6) -0.008(5) 0.001(7) 0.003(7)
C216 0.116(12) 0.063(6) 0.052(6) -0.005(4) 0.000(7) -0.001(8)
C217 0.104(12) 0.061(6) 0.055(6) -0.008(5) 0.008(7) -0.012(7)
C218 0.109(11) 0.047(5) 0.054(6) -0.004(4) 0.009(7) -0.004(6)
C219 0.096(10) 0.049(7) 0.060(6) -0.010(5) -0.003(6) 0.013(5)
N220 0.092(6) 0.048(5) 0.049(5) 0.002(4) 0.007(5) 0.001(4)
C221 0.116(12) 0.071(9) 0.073(7) -0.021(7) 0.000(8) 0.022(7)
C222 0.133(13) 0.075(9) 0.078(7) -0.010(8) 0.013(9) 0.033(8)
C223 0.144(14) 0.087(10) 0.086(7) 0.006(8) 0.009(10) 0.055(9)
C224 0.144(13) 0.065(8) 0.058(7) 0.005(6) -0.006(7) 0.040(7)
C225 0.078(8) 0.034(6) 0.048(5) 0.003(5) 0.002(5) -0.007(4)
N226 0.075(6) 0.035(4) 0.043(4) 0.004(4) 0.008(4) -0.015(4)
C227 0.087(10) 0.057(7) 0.044(6) -0.001(6) -0.001(6) -0.010(5)
C228 0.094(10) 0.050(7) 0.056(6) 0.008(6) -0.010(7) -0.010(6)
C229 0.093(10) 0.054(7) 0.071(7) 0.002(6) -0.005(7) 0.015(6)
C230 0.084(10) 0.047(7) 0.053(6) 0.001(5) -0.001(6) 0.002(5)
C231 0.174(12) 0.039(5) 0.046(7) 0.004(5) 0.017(9) -0.005(6)
C232 0.220(13) 0.051(6) 0.072(10) 0.005(7) 0.036(11) 0.036(8)
C233 0.347(19) 0.065(9) 0.106(13) -0.011(10) 0.049(17) 0.054(11)
C234 0.432(24) 0.037(9) 0.094(13) -0.010(9) 0.021(18) -0.002(10)
C235 0.364(20) 0.069(9) 0.073(12) -0.005(9) 0.002(16) -0.069(12)
C236 0.241(14) 0.065(8) 0.074(10) -0.008(8) 0.023(12) -0.062(8)
C237 0.139(10) 0.051(5) 0.069(8) 0.001(6) -0.003(9) -0.012(7)
C238 0.136(10) 0.085(9) 0.158(16) 0.048(10) -0.022(13) -0.027(9)
C239 0.158(13) 0.093(11) 0.163(16) 0.052(11) -0.034(14) -0.036(9)
C240 0.178(14) 0.048(8) 0.126(14) 0.006(8) 0.015(14) -0.014(9)
C241 0.174(13) 0.060(8) 0.144(14) 0.027(8) 0.013(15) 0.004(10)
C242 0.151(11) 0.056(7) 0.108(12) 0.011(7) 0.015(11) 0.005(7)
C243 0.180(15) 0.059(7) 0.055(7) -0.004(5) 0.007(8) -0.007(9)
C244 0.318(23) 0.081(8) 0.099(11) -0.040(8) 0.088(14) -0.053(14)
C245 0.299(23) 0.114(10) 0.097(12) -0.031(9) 0.084(14) -0.041(16)
C246 0.219(20) 0.116(10) 0.070(10) 0.010(7) 0.027(12) 0.015(13)
C247 0.272(22) 0.104(9) 0.072(10) 0.021(8) 0.027(12) -0.001(14)
C248 0.214(19) 0.074(7) 0.079(9) 0.009(7) 0.028(11) -0.013(10)

loop_
_atom_site_label
_atom_site_type_symbol
_atom_site_fract_x
_atom_site_fract_y
_atom_site_fract_z
_atom_site_U_iso_or_equiv
_atom_site_thermal_displace_type
_atom_site_occupancy
_atom_site_calc_flag
_atom_site_refinement_flags
Ru1 Ru 0.20253(8) 0.65110(5) 0.12775(2) 0.0594(4) Uani 1 d U
P1 P 0.4952(3) 0.6612(2) 0.19116(6) 0.0818(12) Uani 1 d DU
P2 P 0.5001(3) 0.5601(2) 0.42766(6) 0.0890(12) Uani 1 d DU
P3 P 0.5057(3) 0.2676(2) 0.18118(8) 0.1037(14) Uani 1 d DU
P4 P 0.0038(4) 0.9924(5) 0.04781(8) 0.147(2) Uani 1 d DU
F11 F 0.4060(6) 0.6474(5) 0.1996(2) 0.117(3) Uani 1 d DU
F12 F 0.5040(8) 0.5682(5) 0.1879(2) 0.153(4) Uani 1 d DU
F13 F 0.5832(6) 0.6763(5) 0.1815(2) 0.114(3) Uani 1 d DU
F14 F 0.4600(8) 0.6675(8) 0.16715(14) 0.158(4) Uani 1 d DU
F15 F 0.4851(7) 0.7541(4) 0.1942(2) 0.151(4) Uani 1 d DU
F16 F 0.5328(9) 0.6555(7) 0.21426(15) 0.159(4) Uani 1 d DU
F21 F 0.5193(8) 0.6489(5) 0.4350(2) 0.147(4) Uani 1 d DU
F22 F 0.4811(7) 0.4730(5) 0.4194(2) 0.133(3) Uani 1 d DU
F23 F 0.5908(5) 0.5434(5) 0.4220(2) 0.109(3) Uani 1 d DU
F24 F 0.5140(7) 0.5292(6) 0.45169(13) 0.126(3) Uani 1 d DU
F25 F 0.4867(8) 0.5937(6) 0.40370(14) 0.143(4) Uani 1 d DU
F26 F 0.4108(6) 0.5781(7) 0.4336(2) 0.149(4) Uani 1 d DU
F31 F 0.4741(8) 0.3314(5) 0.1644(2) 0.151(4) Uani 1 d DU
F32 F 0.5650(8) 0.3332(6) 0.1905(2) 0.147(4) Uani 1 d DU
F33 F 0.4480(6) 0.2010(5) 0.1707(2) 0.123(3) Uani 1 d DU
F34 F 0.5402(9) 0.2026(6) 0.1972(2) 0.161(4) Uani 1 d DU
F35 F 0.4372(8) 0.2882(6) 0.1975(2) 0.156(4) Uani 1 d DU
F36 F 0.5730(8) 0.2397(6) 0.1639(2) 0.180(5) Uani 1 d DU
F41 F -0.0571(7) 0.9210(7) 0.0533(2) 0.150(4) Uani 1 d DU
F42 F 0.0263(7) 1.0013(9) 0.07278(14) 0.157(4) Uani 1 d DU
F43 F -0.0688(7) 1.0520(7) 0.0511(2) 0.146(3) Uani 1 d DU
F44 F -0.0183(9) 0.9816(11) 0.02267(14) 0.204(6) Uani 1 d DU
F45 F 0.0615(10) 1.0649(10) 0.0420(2) 0.231(6) Uani 1 d DU
F46 F 0.0762(9) 0.9315(12) 0.0444(3) 0.242(6) Uani 1 d DU
N101 N 0.2093(6) 0.6829(5) 0.15887(13) 0.063(2) Uani 1 d DU
C102 C 0.1635(6) 0.6422(5) 0.17411(15) 0.053(3) Uani 1 d DU
C103 C 0.1708(7) 0.6611(6) 0.1963(2) 0.067(3) Uani 1 d DU
H103 H 0.1386(7) 0.6343(6) 0.2066(2) 0.081 Uiso 1 calc R
C104 C 0.2250(8) 0.7192(6) 0.20345(14) 0.067(3) Uani 1 d DU
C105 C 0.2683(7) 0.7619(6) 0.18773(15) 0.064(3) Uani 1 d DU
H105 H 0.3022(7) 0.8037(6) 0.19205(15) 0.077 Uiso 1 calc R
C106 C 0.2613(7) 0.7425(6) 0.16559(14) 0.058(3) Uani 1 d DU
C107 C 0.2326(7) 0.7334(6) 0.22760(14) 0.064(3) Uani 1 d DU
C108 C 0.3080(7) 0.7499(6) 0.2370(2) 0.072(3) Uani 1 d DU
H108 H 0.3540(7) 0.7550(6) 0.2281(2) 0.087 Uiso 1 calc R
C109 C 0.3151(8) 0.7587(6) 0.2597(2) 0.077(3) Uani 1 d DU
H109 H 0.3653(8) 0.7714(6) 0.2659(2) 0.092 Uiso 1 calc R
C110 C 0.2472(8) 0.7486(7) 0.27271(14) 0.071(3) Uani 1 d DU
C111 C 0.1724(8) 0.7357(8) 0.2635(2) 0.081(4) Uani 1 d DU
H111 H 0.1263(8) 0.7324(8) 0.2725(2) 0.097 Uiso 1 calc R
C112 C 0.1652(7) 0.7274(7) 0.2410(2) 0.078(4) Uani 1 d DU
H112 H 0.1142(7) 0.7177(7) 0.2348(2) 0.093 Uiso 1 calc R
N113 N 0.2531(8) 0.7575(5) 0.29607(12) 0.082(3) Uani 1 d DU
C114 C 0.2449(8) 0.8315(5) 0.30615(14) 0.074(4) Uani 1 d DU
C115 C 0.2511(9) 0.8377(5) 0.32867(14) 0.071(4) Uani 1 d DU
H115 H 0.2463(9) 0.8879(5) 0.33518(14) 0.085 Uiso 1 calc R
C116 C 0.2643(10) 0.7721(5) 0.34185(14) 0.080(4) Uani 1 d DU
C117 C 0.2721(10) 0.6975(6) 0.3319(2) 0.088(5) Uani 1 d DU
H117 H 0.2806(10) 0.6523(6) 0.3405(2) 0.106 Uiso 1 calc R
C118 C 0.2673(11) 0.6895(5) 0.3094(2) 0.096(5) Uani 1 d DU
C119 C 0.1140(7) 0.5778(5) 0.16436(15) 0.059(3) Uani 1 d DU
N120 N 0.1240(5) 0.5687(5) 0.14172(13) 0.056(2) Uani 1 d DU
C121 C 0.0819(7) 0.5068(6) 0.1321(2) 0.065(3) Uani 1 d DU
H121 H 0.0872(7) 0.4995(6) 0.1169(2) 0.078 Uiso 1 calc R
C122 C 0.0326(8) 0.4555(6) 0.1435(2) 0.077(4) Uani 1 d DU
H122 H 0.0071(8) 0.4128(6) 0.1364(2) 0.093 Uiso 1 calc R
C123 C 0.0214(8) 0.4679(7) 0.1657(2) 0.078(4) Uani 1 d DU
H123 H -0.0155(8) 0.4362(7) 0.1735(2) 0.093 Uiso 1 calc R
C124 C 0.0649(9) 0.5275(7) 0.1766(2) 0.084(4) Uani 1 d DU
H124 H 0.0609(9) 0.5333(7) 0.1918(2) 0.101 Uiso 1 calc R
C125 C 0.2995(7) 0.7807(6) 0.14637(15) 0.066(3) Uani 1 d DU
N126 N 0.2810(6) 0.7459(4) 0.12638(14) 0.060(2) Uani 1 d DU
C127 C 0.3156(8) 0.7785(6) 0.1080(2) 0.084(4) Uani 1 d DU
H127 H 0.3041(8) 0.7560(6) 0.0943(2) 0.100 Uiso 1 calc R
C128 C 0.3670(9) 0.8432(7) 0.1091(2) 0.094(5) Uani 1 d DU
H128 H 0.3894(9) 0.8641(7) 0.0962(2) 0.113 Uiso 1 calc R
C129 C 0.3855(10) 0.8776(8) 0.1291(2) 0.104(5) Uani 1 d DU
H129 H 0.4202(10) 0.9216(8) 0.1299(2) 0.125 Uiso 1 calc R
C130 C 0.3517(9) 0.8455(7) 0.1480(2) 0.087(4) Uani 1 d DU
H130 H 0.3640(9) 0.8674(7) 0.1617(2) 0.105 Uiso 1 calc R
C131 C 0.2830(9) 0.6110(6) 0.2987(2) 0.095(4) Uani 1 d DU
C132 C 0.2251(9) 0.5526(7) 0.2989(2) 0.127(5) Uani 1 d DU
H132 H 0.1736(9) 0.5646(7) 0.3044(2) 0.152 Uiso 1 calc R
C133 C 0.2400(10) 0.4755(7) 0.2910(2) 0.127(6) Uani 1 d DU
H133 H 0.1989(10) 0.4369(7) 0.2906(2) 0.152 Uiso 1 calc R
C134 C 0.3168(10) 0.4591(7) 0.2839(3) 0.119(6) Uani 1 d DU
H134 H 0.3299(10) 0.4064(7) 0.2805(3) 0.143 Uiso 1 calc R
C135 C 0.3767(9) 0.5171(7) 0.2817(3) 0.118(5) Uani 1 d DU
H135 H 0.4263(9) 0.5063(7) 0.2747(3) 0.141 Uiso 1 calc R
C136 C 0.3590(9) 0.5923(7) 0.2903(3) 0.116(5) Uani 1 d DU
H136 H 0.3996(9) 0.6312(7) 0.2904(3) 0.140 Uiso 1 calc R
C137 C 0.2377(8) 0.9021(6) 0.2913(2) 0.075(4) Uani 1 d DU
C138 C 0.1688(8) 0.9175(7) 0.2791(2) 0.091(4) Uani 1 d DU
H138 H 0.1237(8) 0.8840(7) 0.2806(2) 0.109 Uiso 1 calc R
C139 C 0.1646(9) 0.9820(7) 0.2647(2) 0.109(5) Uani 1 d DU
H139 H 0.1173(9) 0.9926(7) 0.2567(2) 0.130 Uiso 1 calc R
C140 C 0.2329(10) 1.0298(7) 0.2627(2) 0.109(5) Uani 1 d DU
H140 H 0.2317(10) 1.0724(7) 0.2528(2) 0.130 Uiso 1 calc R
C141 C 0.3024(9) 1.0167(7) 0.2747(2) 0.107(5) Uani 1 d DU
H141 H 0.3481(9) 1.0493(7) 0.2731(2) 0.129 Uiso 1 calc R
C142 C 0.3027(9) 0.9537(7) 0.2893(2) 0.098(4) Uani 1 d DU
H142 H 0.3484(9) 0.9458(7) 0.2982(2) 0.118 Uiso 1 calc R
C143 C 0.2722(7) 0.7805(6) 0.36621(14) 0.062(3) Uani 1 d DU
C144 C 0.3367(7) 0.7449(6) 0.3773(2) 0.075(4) Uani 1 d DU
H144 H 0.3743(7) 0.7147(6) 0.3693(2) 0.090 Uiso 1 calc R
C145 C 0.3467(8) 0.7529(7) 0.3995(2) 0.092(4) Uani 1 d DU
H145 H 0.3901(8) 0.7284(7) 0.4067(2) 0.110 Uiso 1 calc R
C146 C 0.2907(9) 0.7983(7) 0.4110(2) 0.088(4) Uani 1 d DU
H146 H 0.2977(9) 0.8058(7) 0.4260(2) 0.105 Uiso 1 calc R
C147 C 0.2244(8) 0.8327(7) 0.4006(2) 0.086(4) Uani 1 d DU
H147 H 0.1850(8) 0.8602(7) 0.4087(2) 0.103 Uiso 1 calc R
C148 C 0.2180(8) 0.8256(6) 0.3782(2) 0.071(4) Uani 1 d DU
H148 H 0.1759(8) 0.8520(6) 0.3710(2) 0.086 Uiso 1 calc R
N201 N 0.2012(6) 0.6192(5) 0.09664(13) 0.061(2) Uani 1 d DU
C202 C 0.1478(6) 0.6556(5) 0.08218(15) 0.061(3) Uani 1 d DU
C203 C 0.1511(7) 0.6358(6) 0.05984(15) 0.061(3) Uani 1 d DU
H203 H 0.1151(7) 0.6604(6) 0.05009(15) 0.073 Uiso 1 calc R
C204 C 0.2070(7) 0.5803(6) 0.05190(13) 0.059(3) Uani 1 d DU
C205 C 0.2575(7) 0.5447(6) 0.06716(15) 0.059(3) Uani 1 d DU
H205 H 0.2940(7) 0.5056(6) 0.06238(15) 0.070 Uiso 1 calc R
C206 C 0.2565(6) 0.5643(6) 0.08926(14) 0.052(3) Uani 1 d DU
C207 C 0.2105(7) 0.5627(5) 0.02776(14) 0.056(3) Uani 1 d DU
C208 C 0.1416(7) 0.5604(6) 0.0148(2) 0.072(3) Uani 1 d DU
H208 H 0.0903(7) 0.5662(6) 0.0212(2) 0.086 Uiso 1 calc R
C209 C 0.1486(7) 0.5492(6) -0.0078(2) 0.074(3) Uani 1 d DU
H209 H 0.1018(7) 0.5463(6) -0.0165(2) 0.089 Uiso 1 calc R
C210 C 0.2246(7) 0.5425(6) -0.01733(14) 0.058(3) Uani 1 d DU
C211 C 0.2932(7) 0.5431(6) -0.0043(2) 0.063(3) Uani 1 d DU
H211 H 0.3446(7) 0.5372(6) -0.0107(2) 0.075 Uiso 1 calc R
C212 C 0.2862(7) 0.5525(6) 0.0184(2) 0.062(3) Uani 1 d DU
H212 H 0.3327(7) 0.5518(6) 0.0272(2) 0.074 Uiso 1 calc R
N213 N 0.2342(6) 0.5396(5) -0.04058(12) 0.064(3) Uani 1 d DU
C214 C 0.2345(7) 0.4667(5) -0.0517(2) 0.076(4) Uani 1 d DU
C215 C 0.2601(8) 0.4635(6) -0.0732(2) 0.078(4) Uani 1 d DU
H215 H 0.2598(8) 0.4144(6) -0.0804(2) 0.093 Uiso 1 calc R
C216 C 0.2865(9) 0.5311(6) -0.08442(15) 0.077(4) Uani 1 d DU
C217 C 0.2820(9) 0.6038(6) -0.0732(2) 0.074(4) Uani 1 d DU
H217 H 0.2969(9) 0.6507(6) -0.0805(2) 0.088 Uiso 1 calc R
C218 C 0.2565(9) 0.6080(5) -0.0519(2) 0.070(4) Uani 1 d DU
C219 C 0.0969(7) 0.7168(6) 0.0932(2) 0.069(3) Uani 1 d DU
N220 N 0.1075(6) 0.7205(5) 0.11579(14) 0.063(2) Uani 1 d DU
C221 C 0.0594(8) 0.7740(7) 0.1269(2) 0.087(4) Uani 1 d DU
H221 H 0.0649(8) 0.7776(7) 0.1421(2) 0.104 Uiso 1 calc R
C222 C 0.0028(9) 0.8230(8) 0.1166(2) 0.096(5) Uani 1 d DU
H222 H -0.0307(9) 0.8570(8) 0.1247(2) 0.115 Uiso 1 calc R
C223 C -0.0029(10) 0.8203(8) 0.0938(2) 0.106(5) Uani 1 d DU
H223 H -0.0378(10) 0.8551(8) 0.0865(2) 0.127 Uiso 1 calc R
C224 C 0.0436(9) 0.7655(7) 0.0821(2) 0.089(4) Uani 1 d DU
H224 H 0.0387(9) 0.7619(7) 0.0669(2) 0.107 Uiso 1 calc R
C225 C 0.3100(6) 0.5328(5) 0.10700(14) 0.053(3) Uani 1 d DU
N226 N 0.2932(5) 0.5675(4) 0.12743(13) 0.051(2) Uani 1 d DU
C227 C 0.3400(7) 0.5411(6) 0.1444(2) 0.063(3) Uani 1 d DU
H227 H 0.3306(7) 0.5632(6) 0.1583(2) 0.075 Uiso 1 calc R
C228 C 0.4002(7) 0.4840(6) 0.1426(2) 0.066(3) Uani 1 d DU
H228 H 0.4304(7) 0.4678(6) 0.1548(2) 0.080 Uiso 1 calc R
C229 C 0.4143(8) 0.4515(7) 0.1220(2) 0.073(4) Uani 1 d DU
H229 H 0.4542(8) 0.4123(7) 0.1203(2) 0.087 Uiso 1 calc R
C230 C 0.3702(7) 0.4765(6) 0.1037(2) 0.061(3) Uani 1 d DU
H230 H 0.3808(7) 0.4559(6) 0.0898(2) 0.074 Uiso 1 calc R
C231 C 0.2521(9) 0.6861(6) -0.0408(2) 0.087(4) Uani 1 d DU
C232 C 0.1783(9) 0.7166(7) -0.0341(2) 0.114(5) Uani 1 d DU
H232 H 0.1320(9) 0.6843(7) -0.0346(2) 0.137 Uiso 1 calc R
C233 C 0.1711(11) 0.7949(8) -0.0264(3) 0.173(7) Uani 1 d DU
H233 H 0.1209(11) 0.8155(8) -0.0220(3) 0.208 Uiso 1 calc R
C234 C 0.2415(13) 0.8409(8) -0.0255(3) 0.188(9) Uani 1 d DU
H234 H 0.2382(13) 0.8932(8) -0.0202(3) 0.225 Uiso 1 calc R
C235 C 0.3164(11) 0.8118(8) -0.0322(3) 0.168(7) Uani 1 d DU
H235 H 0.3629(11) 0.8439(8) -0.0318(3) 0.202 Uiso 1 calc R
C236 C 0.3203(9) 0.7332(7) -0.0396(2) 0.127(5) Uani 1 d DU
H236 H 0.3705(9) 0.7121(7) -0.0438(2) 0.152 Uiso 1 calc R
C237 C 0.2012(9) 0.3938(6) -0.0406(2) 0.086(4) Uani 1 d DU
C238 C 0.1181(9) 0.3810(8) -0.0379(2) 0.127(6) Uani 1 d DU
H238 H 0.0815(9) 0.4202(8) -0.0425(2) 0.152 Uiso 1 calc R
C239 C 0.0883(9) 0.3110(8) -0.0287(3) 0.138(7) Uani 1 d DU
H239 H 0.0324(9) 0.3034(8) -0.0266(3) 0.165 Uiso 1 calc R
C240 C 0.1433(10) 0.2536(7) -0.0226(3) 0.117(6) Uani 1 d DU
H240 H 0.1240(10) 0.2048(7) -0.0173(3) 0.141 Uiso 1 calc R
C241 C 0.2256(10) 0.2656(8) -0.0239(3) 0.126(6) Uani 1 d DU
H241 H 0.2620(10) 0.2280(8) -0.0183(3) 0.151 Uiso 1 calc R
C242 C 0.2537(9) 0.3349(7) -0.0339(3) 0.105(5) Uani 1 d DU
H242 H 0.3096(9) 0.3416(7) -0.0360(3) 0.126 Uiso 1 calc R
C243 C 0.3128(11) 0.5261(6) -0.1075(2) 0.098(5) Uani 1 d DU
C244 C 0.3183(12) 0.4561(7) -0.1192(2) 0.166(8) Uani 1 d DU
H244 H 0.3007(12) 0.4090(7) -0.1125(2) 0.199 Uiso 1 calc R
C245 C 0.3485(14) 0.4513(8) -0.1404(2) 0.170(8) Uani 1 d DU
H245 H 0.3516(14) 0.4029(8) -0.1480(2) 0.204 Uiso 1 calc R
C246 C 0.3736(13) 0.5216(9) -0.1498(2) 0.135(7) Uani 1 d DU
H246 H 0.3941(13) 0.5202(9) -0.1641(2) 0.162 Uiso 1 calc R
C247 C 0.3701(15) 0.5937(8) -0.1393(2) 0.149(7) Uani 1 d DU
H247 H 0.3863(15) 0.6408(8) -0.1462(2) 0.179 Uiso 1 calc R
C248 C 0.3414(12) 0.5936(7) -0.1179(2) 0.122(6) Uani 1 d DU
H248 H 0.3414(12) 0.6417(7) -0.1102(2) 0.147 Uiso 1 calc R

loop_
_atom_type_symbol
_atom_type_description
_atom_type_scat_dispersion_real
_atom_type_scat_dispersion_imag
_atom_type_scat_source
C C 0.0033 0.0016 'International Tables Vol C Tables 4.2.6.8 and 6.1.1.4'
H H 0.0000 0.0000 'International Tables Vol C Tables 4.2.6.8 and 6.1.1.4'
Ru Ru -1.2594 0.8363 'International Tables Vol C Tables 4.2.6.8 and 6.1.1.4'
P P 0.1023 0.0942 'International Tables Vol C Tables 4.2.6.8 and 6.1.1.4'
N N 0.0061 0.0033 'International Tables Vol C Tables 4.2.6.8 and 6.1.1.4'
F F 0.0171 0.0103 'International Tables Vol C Tables 4.2.6.8 and 6.1.1.4'

loop_
_geom_angle_atom_site_label_1
_geom_angle_atom_site_label_2
_geom_angle_atom_site_label_3
_geom_angle
_geom_angle_publ_flag
N201 Ru1 N101 177.4(4) no
N201 Ru1 N226 79.2(3) no
N101 Ru1 N226 98.8(4) no
N201 Ru1 N126 100.3(4) no
N101 Ru1 N126 78.1(3) no
N226 Ru1 N126 94.2(3) no
N201 Ru1 N120 102.0(4) no
N101 Ru1 N120 79.6(3) no
N226 Ru1 N120 90.0(3) no
N126 Ru1 N120 157.7(3) no
N201 Ru1 N220 78.8(3) no
N101 Ru1 N220 103.2(4) no
N226 Ru1 N220 158.0(3) no
N126 Ru1 N220 91.4(3) no
N120 Ru1 N220 92.8(3) no
F16 P1 F11 93.8(7) no
F16 P1 F14 177.9(8) no
F11 P1 F14 88.4(6) no
F16 P1 F12 91.0(7) no
F11 P1 F12 88.9(6) no
F14 P1 F12 89.0(7) no
F16 P1 F15 89.8(7) no
F11 P1 F15 90.5(6) no
F14 P1 F15 90.3(7) no
F12 P1 F15 179.1(7) no
F16 P1 F13 89.2(7) no
F11 P1 F13 177.0(6) no
F14 P1 F13 88.7(6) no
F12 P1 F13 91.5(6) no
F15 P1 F13 89.0(6) no
F26 P2 F23 178.9(7) no
F26 P2 F24 89.1(6) no
F23 P2 F24 90.6(6) no
F26 P2 F22 93.9(7) no
F23 P2 F22 87.2(6) no
F24 P2 F22 91.2(6) no
F26 P2 F25 90.8(6) no
F23 P2 F25 89.4(6) no
F24 P2 F25 178.4(7) no
F22 P2 F25 90.4(6) no
F26 P2 F21 86.5(7) no
F23 P2 F21 92.4(6) no
F24 P2 F21 91.0(6) no
F22 P2 F21 177.7(7) no
F25 P2 F21 87.4(7) no
F35 P3 F34 91.0(8) no
F35 P3 F31 91.5(7) no
F34 P3 F31 177.4(8) no
F35 P3 F32 93.6(7) no
F34 P3 F32 92.1(6) no
F31 P3 F32 87.9(6) no
F35 P3 F33 88.9(7) no
F34 P3 F33 88.7(6) no
F31 P3 F33 91.2(6) no
F32 P3 F33 177.3(7) no
F35 P3 F36 175.4(7) no
F34 P3 F36 87.6(8) no
F31 P3 F36 89.8(7) no
F32 P3 F36 90.8(8) no
F33 P3 F36 86.7(7) no
F43 P4 F42 89.6(7) no
F43 P4 F45 89.7(9) no
F42 P4 F45 90.2(8) no
F43 P4 F46 179.3(10) no
F42 P4 F46 90.7(8) no
F45 P4 F46 90.9(11) no
F43 P4 F44 91.3(9) no
F42 P4 F44 178.9(11) no
F45 P4 F44 90.4(8) no
F46 P4 F44 88.4(9) no
F43 P4 F41 88.5(7) no
F42 P4 F41 90.9(7) no
F45 P4 F41 177.9(10) no
F46 P4 F41 90.9(10) no
F44 P4 F41 88.4(7) no
C102 N101 C106 119.8(8) no
C102 N101 Ru1 119.0(6) no
C106 N101 Ru1 121.1(6) no
N101 C102 C103 119.7(8) no
N101 C102 C119 113.0(8) no
C103 C102 C119 127.1(8) no
C104 C103 C102 121.1(9) no
C105 C104 C103 118.3(8) no
C105 C104 C107 123.7(9) no
C103 C104 C107 118.1(9) no
C104 C105 C106 120.4(8) no
N101 C106 C105 120.5(8) no
N101 C106 C125 110.0(8) no
C105 C106 C125 129.3(9) no
C112 C107 C108 118.9(9) no
C112 C107 C104 120.3(10) no
C108 C107 C104 120.7(10) no
C109 C108 C107 120.3(10) no
C110 C109 C108 119.3(10) no
C111 C110 C109 120.7(9) no
C111 C110 N113 118.9(11) no
C109 C110 N113 120.3(11) no
C110 C111 C112 119.8(10) no
C107 C112 C111 120.8(10) no
C114 N113 C118 118.7(7) no
C114 N113 C110 121.7(8) no
C118 N113 C110 119.7(8) no
C115 C114 N113 119.9(8) no
C115 C114 C137 123.4(8) no
N113 C114 C137 116.4(8) no
C116 C115 C114 122.1(8) no
C115 C116 C117 118.3(8) no
C115 C116 C143 121.1(8) no
C117 C116 C143 120.6(8) no
C118 C117 C116 121.0(8) no
C117 C118 N113 120.0(8) no
C117 C118 C131 120.7(9) no
N113 C118 C131 119.2(8) no
C124 C119 N120 122.3(8) no
C124 C119 C102 123.3(9) no
N120 C119 C102 114.3(8) no
C121 N120 C119 116.4(8) no
C121 N120 Ru1 129.6(7) no
C119 N120 Ru1 114.0(6) no
C122 C121 N120 123.3(9) no
C121 C122 C123 118.9(10) no
C122 C123 C124 120.4(10) no
C119 C124 C123 118.4(9) no
C130 C125 N126 121.9(8) no
C130 C125 C106 123.0(9) no
N126 C125 C106 115.0(8) no
C127 N126 C125 117.4(8) no
C127 N126 Ru1 127.2(7) no
C125 N126 Ru1 115.4(6) no
N126 C127 C128 122.1(9) no
C127 C128 C129 120.3(10) no
C128 C129 C130 119.0(10) no
C125 C130 C129 119.4(10) no
C132 C131 C136 117.9(10) no
C132 C131 C118 120.6(13) no
C136 C131 C118 121.2(12) no
C131 C132 C133 122.6(12) no
C134 C133 C132 117.1(12) no
C133 C134 C135 123.2(12) no
C134 C135 C136 116.4(12) no
C131 C136 C135 122.2(12) no
C142 C137 C138 118.2(10) no
C142 C137 C114 119.1(11) no
C138 C137 C114 122.7(11) no
C137 C138 C139 121.6(12) no
C140 C139 C138 117.7(12) no
C141 C140 C139 122.2(12) no
C140 C141 C142 117.9(12) no
C141 C142 C137 122.1(12) no
C148 C143 C144 117.9(9) no
C148 C143 C116 121.5(10) no
C144 C143 C116 120.5(10) no
C145 C144 C143 121.9(10) no
C144 C145 C146 118.2(10) no
C147 C146 C145 121.5(10) no
C148 C147 C146 118.4(10) no
C147 C148 C143 121.8(10) no
C206 N201 C202 120.5(8) no
C206 N201 Ru1 119.4(6) no
C202 N201 Ru1 120.0(6) no
N201 C202 C203 119.3(8) no
N201 C202 C219 111.8(8) no
C203 C202 C219 128.8(9) no
C204 C203 C202 121.4(8) no
C205 C204 C203 116.7(8) no
C205 C204 C207 123.5(9) no
C203 C204 C207 119.8(8) no
C204 C205 C206 123.0(9) no
N201 C206 C205 119.1(8) no
N201 C206 C225 113.0(8) no
C205 C206 C225 127.9(8) no
C208 C207 C212 119.8(9) no
C208 C207 C204 122.4(10) no
C212 C207 C204 117.8(9) no
C207 C208 C209 120.2(10) no
C210 C209 C208 120.0(10) no
C211 C210 C209 119.8(9) no
C211 C210 N213 118.7(10) no
C209 C210 N213 121.4(10) no
C210 C211 C212 120.2(10) no
C207 C212 C211 120.0(10) no
C218 N213 C214 118.7(7) no
C218 N213 C210 119.7(8) no
C214 N213 C210 120.8(8) no
C215 C214 N213 119.8(8) no
C215 C214 C237 120.7(9) no
N213 C214 C237 119.3(9) no
C214 C215 C216 122.2(9) no
C215 C216 C217 116.8(8) no
C215 C216 C243 121.0(9) no
C217 C216 C243 122.0(9) no
C218 C217 C216 121.6(9) no
C217 C218 N213 120.7(8) no
C217 C218 C231 119.8(9) no
N213 C218 C231 119.5(8) no
C224 C219 N220 122.8(9) no
C224 C219 C202 123.0(9) no
N220 C219 C202 114.3(8) no
C221 N220 C219 116.6(9) no
C221 N220 Ru1 128.5(7) no
C219 N220 Ru1 114.6(7) no
N220 C221 C222 123.0(10) no
C221 C222 C223 118.5(10) no
C222 C223 C224 119.8(10) no
C219 C224 C223 119.2(10) no
C230 C225 N226 123.5(8) no
C230 C225 C206 123.9(8) no
N226 C225 C206 112.5(8) no
C227 N226 C225 115.5(8) no
C227 N226 Ru1 128.7(7) no
C225 N226 Ru1 115.8(6) no
N226 C227 C228 124.6(9) no
C227 C228 C229 117.5(9) no
C228 C229 C230 121.3(9) no
C225 C230 C229 117.5(9) no
C236 C231 C232 119.2(11) no
C236 C231 C218 119.6(11) no
C232 C231 C218 120.6(11) no
C231 C232 C233 121.5(12) no
C234 C233 C232 117.6(13) no
C235 C234 C233 122.1(12) no
C234 C235 C236 118.0(13) no
C231 C236 C235 121.6(13) no
C242 C237 C238 118.1(11) no
C242 C237 C214 119.3(12) no
C238 C237 C214 122.5(11) no
C237 C238 C239 121.6(12) no
C240 C239 C238 118.0(13) no
C241 C240 C239 122.1(12) no
C240 C241 C242 118.5(13) no
C237 C242 C241 121.5(12) no
C244 C243 C248 115.9(11) no
C244 C243 C216 124.3(10) no
C248 C243 C216 119.5(10) no
C243 C244 C245 123.8(12) no
C246 C245 C244 116.5(12) no
C247 C246 C245 123.5(12) no
C246 C247 C248 116.9(12) no
C243 C248 C247 123.3(12) no

loop_
_geom_bond_atom_site_label_1
_geom_bond_atom_site_label_2
_geom_bond_distance
_geom_bond_publ_flag
Ru1 N201 1.963(8) yes
Ru1 N101 1.966(8) yes
Ru1 N226 2.036(8) yes
Ru1 N126 2.038(8) yes
Ru1 N120 2.065(8) yes
Ru1 N220 2.070(9) yes
P1 F16 1.534(9) no
P1 F11 1.562(8) no
P1 F14 1.571(8) no
P1 F12 1.573(8) no
P1 F15 1.569(7) no
P1 F13 1.575(8) no
P2 F26 1.533(9) no
P2 F23 1.550(8) no
P2 F24 1.564(8) no
P2 F22 1.569(8) no
P2 F25 1.574(8) no
P2 F21 1.579(8) no
P3 F35 1.535(9) no
P3 F34 1.563(8) no
P3 F31 1.562(8) no
P3 F32 1.568(9) no
P3 F33 1.590(9) no
P3 F36 1.591(9) no
P4 F43 1.563(10) no
P4 F42 1.568(9) no
P4 F45 1.576(10) no
P4 F46 1.574(11) no
P4 F44 1.579(9) no
P4 F41 1.588(9) no
N101 C102 1.371(10) no
N101 C106 1.371(10) no
C102 C103 1.392(10) no
C102 C119 1.471(10) no
C103 C104 1.383(10) no
C104 C105 1.385(10) no
C104 C107 1.491(10) no
C105 C106 1.388(10) no
C106 C125 1.469(10) no
C107 C112 1.372(10) no
C107 C108 1.387(10) no
C108 C109 1.388(10) no
C109 C110 1.374(10) no
C110 C111 1.361(10) no
C110 N113 1.430(9) no
C111 C112 1.382(10) no
N113 C114 1.385(9) no
N113 C118 1.413(10) no
C114 C115 1.376(10) no
C114 C137 1.489(10) no
C115 C116 1.374(10) no
C116 C117 1.390(10) no
C116 C143 1.492(10) no
C117 C118 1.374(10) no
C118 C131 1.485(10) no
C119 C124 1.380(10) no
C119 N120 1.393(10) no
N120 C121 1.373(10) no
C121 C122 1.367(10) no
C122 C123 1.376(10) no
C123 C124 1.391(10) no
C125 C130 1.382(10) no
C125 N126 1.380(9) no
N126 C127 1.365(10) no
C127 C128 1.370(10) no
C128 C129 1.378(11) no
C129 C130 1.382(10) no
C131 C132 1.359(11) no
C131 C136 1.379(11) no
C132 C133 1.394(10) no
C133 C134 1.356(11) no
C134 C135 1.384(11) no
C135 C136 1.390(10) no
C137 C142 1.374(11) no
C137 C138 1.371(10) no
C138 C139 1.389(10) no
C139 C140 1.377(11) no
C140 C141 1.369(11) no
C141 C142 1.375(10) no
C143 C148 1.373(10) no
C143 C144 1.384(10) no
C144 C145 1.369(10) no
C145 C146 1.377(10) no
C146 C147 1.378(11) no
C147 C148 1.370(10) no
N201 C206 1.364(9) no
N201 C202 1.380(10) no
C202 C203 1.397(10) no
C202 C219 1.478(10) no
C203 C204 1.389(10) no
C204 C205 1.377(10) no
C204 C207 1.496(10) no
C205 C206 1.382(9) no
C206 C225 1.484(10) no
C207 C208 1.375(10) no
C207 C212 1.374(10) no
C208 C209 1.389(10) no
C209 C210 1.375(10) no
C210 C211 1.373(10) no
C210 N213 1.422(9) no
C211 C212 1.392(10) no
N213 C218 1.380(9) no
N213 C214 1.393(9) no
C214 C215 1.369(10) no
C214 C237 1.495(11) no
C215 C216 1.388(10) no
C216 C217 1.394(10) no
C216 C243 1.469(10) no
C217 C218 1.364(10) no
C218 C231 1.468(10) no
C219 C224 1.370(10) no
C219 N220 1.381(10) no
N220 C221 1.370(10) no
C221 C222 1.386(10) no
C222 C223 1.385(11) no
C223 C224 1.386(10) no
C225 C230 1.376(10) no
C225 N226 1.396(9) no
N226 C227 1.358(10) no
C227 C228 1.374(10) no
C228 C229 1.387(10) no
C229 C230 1.387(10) no
C231 C236 1.367(11) no
C231 C232 1.372(11) no
C232 C233 1.392(11) no
C233 C234 1.386(12) no
C234 C235 1.379(12) no
C235 C236 1.388(11) no
C237 C242 1.367(11) no
C237 C238 1.384(11) no
C238 C239 1.385(11) no
C239 C240 1.366(11) no
C240 C241 1.363(11) no
C241 C242 1.385(11) no
C243 C244 1.371(10) no
C243 C248 1.375(10) no
C244 C245 1.381(11) no
C245 C246 1.365(11) no
C246 C247 1.363(11) no
C247 C248 1.379(11) no
